data_7210085
loop_
_publ_author_name
'Nanubolu, Jagadeesh Babu'
'Sridhar, Balasubramanian'
'Ravikumar, Krishnan'
'Sawant, Kamlesh D.'
'Naik, Tushar A.'
'Patkar, Laxmikant N.'
'Cherukuvada, Suryanarayan'
'Sreedhar, Bojja'

_publ_section_title
;
 Polymorphism in metformin embonate salt -- recurrence of dimeric and
 tetrameric guanidinium--carboxylate synthons
;
_journal_issue 22
_journal_name_full CrystEngComm
_journal_page_first 4448
_journal_paper_doi 10.1039/c3ce26986h
_journal_volume 15
_journal_year 2013
_chemical_formula_moiety '(C23 H14 O6 2-),2(C4 H12 N5 +)'
_chemical_formula_sum 'C31 H38 N10 O6'
_chemical_formula_weight 646.71
_chemical_name_systematic
;
?
;
_space_group_IT_number 14
_symmetry_cell_setting monoclinic
_symmetry_space_group_name_Hall '-P 2ybc'
_symmetry_space_group_name_H-M 'P 1 21/c 1'
_atom_sites_solution_hydrogens geom
_atom_sites_solution_primary direct
_atom_sites_solution_secondary difmap
_audit_creation_method SHELXL-97
_cell_angle_alpha 90.00
_cell_angle_beta 119.499(2)
_cell_angle_gamma 90.00
_cell_formula_units_Z 4
_cell_length_a 17.8097(8)
_cell_length_b 7.9282(4)
_cell_length_c 25.8018(9)
_cell_measurement_reflns_used 5718
_cell_measurement_temperature 294(2)
_cell_measurement_theta_max 21.82
_cell_measurement_theta_min 2.35
_cell_volume 3170.9(2)
_computing_cell_refinement 'SAINT (Bruker, 2001)'
_computing_data_collection 'SMART (Bruker, 2001)'
_computing_data_reduction SAINT
_computing_molecular_graphics 'SHELXTL/PC (Sheldrick, 1990)'
_computing_publication_material SHELXL97
_computing_structure_refinement 'SHELXL-97 (Sheldrick, 2008)'
_computing_structure_solution 'SHELXS-97 (Sheldrick, 2008)'
_diffrn_ambient_temperature 294(2)
_diffrn_measured_fraction_theta_full 0.999
_diffrn_measured_fraction_theta_max 0.999
_diffrn_measurement_device 'Bruker SMART APEX CCD area-detector'
_diffrn_measurement_device_type 'CCD Area Detector'
_diffrn_measurement_method '\w scan'
_diffrn_radiation_monochromator graphite
_diffrn_radiation_source 'fine-focus sealed tube'
_diffrn_radiation_type MoK\a
_diffrn_radiation_wavelength 0.71073
_diffrn_reflns_av_R_equivalents 0.0375
_diffrn_reflns_av_sigmaI/netI 0.0281
_diffrn_reflns_limit_h_max 21
_diffrn_reflns_limit_h_min -21
_diffrn_reflns_limit_k_max 9
_diffrn_reflns_limit_k_min -9
_diffrn_reflns_limit_l_max 30
_diffrn_reflns_limit_l_min -30
_diffrn_reflns_number 29599
_diffrn_reflns_theta_full 25.00
_diffrn_reflns_theta_max 25.00
_diffrn_reflns_theta_min 1.31
_exptl_absorpt_coefficient_mu 0.097
_exptl_absorpt_correction_type none
_exptl_crystal_colour colorless
_exptl_crystal_density_diffrn 1.355
_exptl_crystal_density_method 'not measured'
_exptl_crystal_description needle
_exptl_crystal_F_000 1368
_exptl_crystal_size_max 0.18
_exptl_crystal_size_mid 0.08
_exptl_crystal_size_min 0.06
_refine_diff_density_max 0.284
_refine_diff_density_min -0.168
_refine_diff_density_rms 0.043
_refine_ls_extinction_method none
_refine_ls_goodness_of_fit_ref 1.046
_refine_ls_hydrogen_treatment mixed
_refine_ls_matrix_type full
_refine_ls_number_parameters 511
_refine_ls_number_reflns 5595
_refine_ls_number_restraints 86
_refine_ls_restrained_S_all 1.061
_refine_ls_R_factor_all 0.0653
_refine_ls_R_factor_gt 0.0439
_refine_ls_shift/su_max 0.001
_refine_ls_shift/su_mean 0.000
_refine_ls_structure_factor_coef Fsqd
_refine_ls_weighting_details 'calc w=1/[\s^2^(Fo^2^)+(0.0749P)^2^+0.4400P] where P=(Fo^2^+2Fc^2^)/3'
_refine_ls_weighting_scheme calc
_refine_ls_wR_factor_gt 0.1171
_refine_ls_wR_factor_ref 0.1364
_reflns_number_gt 4070
_reflns_number_total 5595
_reflns_threshold_expression >2sigma(I)
_cod_data_source_file c3ce26986h.txt
_cod_data_source_block ap44m
_cod_original_sg_symbol_H-M 'P 21/c'
_cod_database_code 7210085

loop_
_symmetry_equiv_pos_as_xyz
'x, y, z'
'-x, y+1/2, -z+1/2'
'-x, -y, -z'
'x, -y-1/2, z-1/2'

loop_
_atom_site_label
_atom_site_type_symbol
_atom_site_fract_x
_atom_site_fract_y
_atom_site_fract_z
_atom_site_U_iso_or_equiv
_atom_site_adp_type
_atom_site_occupancy
_atom_site_symmetry_multiplicity
_atom_site_calc_flag
_atom_site_refinement_flags
_atom_site_disorder_assembly
_atom_site_disorder_group
C1 C 0.89096(12) -0.0534(3) 0.55926(8) 0.0419(5) Uani 1 1 d . . .
C2 C 0.86661(13) 0.1043(3) 0.57340(8) 0.0420(5) Uani 1 1 d . . .
C3 C 0.79118(13) 0.1234(2) 0.57556(8) 0.0417(5) Uani 1 1 d . . .
C4 C 0.73178(12) -0.0137(3) 0.55647(8) 0.0429(5) Uani 1 1 d . . .
C5 C 0.64851(13) -0.0027(3) 0.55104(10) 0.0525(5) Uani 1 1 d . . .
H5 H 0.6313 0.0975 0.5608 0.063 Uiso 1 1 calc R . .
C6 C 0.59366(15) -0.1369(3) 0.53179(11) 0.0633(7) Uani 1 1 d . . .
H6 H 0.5395 -0.1263 0.5286 0.076 Uiso 1 1 calc R . .
C7 C 0.61679(16) -0.2902(3) 0.51674(12) 0.0674(7) Uani 1 1 d . . .
H7 H 0.5785 -0.3805 0.5037 0.081 Uiso 1 1 calc R . .
C8 C 0.69580(15) -0.3057(3) 0.52137(10) 0.0581(6) Uani 1 1 d . . .
H8 H 0.7113 -0.4076 0.5114 0.070 Uiso 1 1 calc R . .
C9 C 0.75482(13) -0.1699(3) 0.54109(9) 0.0440(5) Uani 1 1 d . . .
C10 C 0.83601(13) -0.1859(3) 0.54511(9) 0.0465(5) Uani 1 1 d . . .
H10 H 0.8527 -0.2904 0.5379 0.056 Uiso 1 1 calc R . .
C11 C 0.97691(13) -0.0734(3) 0.56179(9) 0.0460(5) Uani 1 1 d . . .
C12 C 0.77390(14) 0.2850(3) 0.59962(9) 0.0475(5) Uani 1 1 d . . .
H12A H 0.7204 0.3340 0.5691 0.057 Uiso 1 1 calc R . .
H12B H 0.8199 0.3646 0.6080 0.057 Uiso 1 1 calc R . .
C13 C 0.76748(13) 0.2604(2) 0.65582(9) 0.0433(5) Uani 1 1 d . . .
C14 C 0.69259(14) 0.3036(3) 0.65621(10) 0.0492(5) Uani 1 1 d . A .
C15 C 0.68176(15) 0.2696(3) 0.70613(11) 0.0542(6) Uani 1 1 d DU . .
C16 C 0.74790(16) 0.2001(3) 0.75571(11) 0.0560(6) Uani 1 1 d . A .
H16 H 0.7402 0.1768 0.7881 0.067 Uiso 1 1 calc R . .
C17 C 0.82724(14) 0.1623(3) 0.75952(10) 0.0475(5) Uani 1 1 d . . .
C18 C 0.89577(16) 0.0939(3) 0.81127(10) 0.0614(6) Uani 1 1 d . A .
H18 H 0.8888 0.0750 0.8442 0.074 Uiso 1 1 calc R . .
C19 C 0.97183(16) 0.0547(4) 0.81452(11) 0.0696(7) Uani 1 1 d . . .
H19 H 1.0166 0.0088 0.8492 0.083 Uiso 1 1 calc R A .
C20 C 0.98217(15) 0.0840(3) 0.76525(11) 0.0631(6) Uani 1 1 d . A .
H20 H 1.0341 0.0554 0.7672 0.076 Uiso 1 1 calc R . .
C21 C 0.91857(13) 0.1530(3) 0.71453(10) 0.0508(5) Uani 1 1 d . . .
H21 H 0.9285 0.1745 0.6830 0.061 Uiso 1 1 calc R A .
C22 C 0.83722(13) 0.1932(2) 0.70875(9) 0.0410(5) Uani 1 1 d . A .
C23 C 0.6028(4) 0.3169(10) 0.7097(3) 0.0720(19) Uani 0.58 1 d PDU A 1
O5 O 0.5986(2) 0.2779(6) 0.75485(19) 0.0947(11) Uani 0.58 1 d PDU A 1
O6 O 0.5479(10) 0.4065(14) 0.6689(5) 0.0671(19) Uani 0.58 1 d PDU A 1
C23' C 0.5905(6) 0.2793(13) 0.6958(5) 0.071(2) Uani 0.42 1 d PDU A 2
O5' O 0.5681(3) 0.1677(7) 0.7203(3) 0.0883(14) Uani 0.42 1 d PDU A 2
O6' O 0.5377(14) 0.380(2) 0.6591(8) 0.077(3) Uani 0.42 1 d PDU A 2
O1 O 0.92180(10) 0.23642(19) 0.58703(7) 0.0515(4) Uani 1 1 d . . .
H1O H 0.9716(18) 0.184(3) 0.5838(12) 0.086(8) Uiso 1 1 d . . .
O2 O 1.02550(9) 0.0556(2) 0.57682(7) 0.0574(4) Uani 1 1 d . . .
O3 O 0.99659(9) -0.2126(2) 0.54943(7) 0.0585(4) Uani 1 1 d . . .
O4 O 0.62638(11) 0.3752(2) 0.60688(8) 0.0692(5) Uani 1 1 d . . .
H2O H 0.577(2) 0.399(4) 0.6163(13) 0.106(10) Uiso 1 1 d . . .
C1A C 0.21322(17) 0.2331(4) 0.81427(11) 0.0692(7) Uani 1 1 d . . .
H1A H 0.2501 0.1591 0.8462 0.104 Uiso 1 1 calc R . .
H1B H 0.1540 0.2072 0.8017 0.104 Uiso 1 1 calc R . .
H1C H 0.2250 0.3479 0.8277 0.104 Uiso 1 1 calc R . .
C2A C 0.16226(15) 0.1265(3) 0.71177(10) 0.0610(6) Uani 1 1 d . . .
H2A H 0.1173 0.2055 0.6885 0.092 Uiso 1 1 calc R . .
H2B H 0.1387 0.0348 0.7235 0.092 Uiso 1 1 calc R . .
H2C H 0.1867 0.0837 0.6885 0.092 Uiso 1 1 calc R . .
C3A C 0.29829(13) 0.2723(3) 0.76532(9) 0.0476(5) Uani 1 1 d . . .
C4A C 0.37809(13) 0.2811(3) 0.71579(10) 0.0480(5) Uani 1 1 d . . .
N1A N 0.22906(11) 0.2103(2) 0.76454(8) 0.0514(5) Uani 1 1 d . . .
N2A N 0.36189(14) 0.3388(3) 0.81645(10) 0.0645(6) Uani 1 1 d . . .
H1N H 0.355(2) 0.344(4) 0.8488(15) 0.103(11) Uiso 1 1 d . . .
H2N H 0.401(2) 0.414(4) 0.8100(13) 0.101(10) Uiso 1 1 d . . .
N3A N 0.30172(11) 0.2759(2) 0.71445(8) 0.0504(4) Uani 1 1 d . . .
N4A N 0.44766(14) 0.1996(3) 0.75553(10) 0.0671(6) Uani 1 1 d . . .
H3N H 0.4436(17) 0.129(3) 0.7807(12) 0.076(8) Uiso 1 1 d . . .
H4N H 0.4928(19) 0.198(3) 0.7503(12) 0.080(9) Uiso 1 1 d . . .
N5A N 0.38241(14) 0.3641(3) 0.67322(9) 0.0563(5) Uani 1 1 d . . .
H5N H 0.3431(17) 0.429(3) 0.6524(12) 0.069(8) Uiso 1 1 d . . .
H6N H 0.4311(17) 0.368(3) 0.6693(10) 0.068(7) Uiso 1 1 d . . .
C1B C 1.32589(17) -0.0150(3) 0.60524(12) 0.0714(7) Uani 1 1 d . . .
H1D H 1.3053 0.0199 0.6317 0.107 Uiso 1 1 calc R . .
H1E H 1.2980 0.0505 0.5693 0.107 Uiso 1 1 calc R . .
H1F H 1.3871 0.0020 0.6242 0.107 Uiso 1 1 calc R . .
C2B C 1.37347(14) -0.2919(3) 0.58893(12) 0.0633(6) Uani 1 1 d . . .
H2D H 1.3532 -0.4050 0.5767 0.095 Uiso 1 1 calc R . .
H2E H 1.4237 -0.2941 0.6278 0.095 Uiso 1 1 calc R . .
H2F H 1.3880 -0.2422 0.5611 0.095 Uiso 1 1 calc R . .
C3B C 1.23286(13) -0.2612(3) 0.58205(8) 0.0429(5) Uani 1 1 d . . .
C4B C 1.15820(13) -0.5198(3) 0.55818(9) 0.0437(5) Uani 1 1 d . . .
N1B N 1.30643(11) -0.1930(2) 0.59088(8) 0.0501(4) Uani 1 1 d . . .
N2B N 1.16812(14) -0.1607(3) 0.57309(10) 0.0590(5) Uani 1 1 d . . .
H7N H 1.1704(17) -0.057(4) 0.5670(12) 0.078(9) Uiso 1 1 d . . .
H8N H 1.1171(18) -0.201(3) 0.5680(11) 0.071(8) Uiso 1 1 d . . .
N3B N 1.23011(10) -0.4289(2) 0.58759(7) 0.0479(4) Uani 1 1 d . . .
N4B N 1.09328(12) -0.4810(3) 0.50442(9) 0.0505(5) Uani 1 1 d . . .
H9N H 1.0539(15) -0.558(3) 0.4847(10) 0.059(7) Uiso 1 1 d . . .
H10N H 1.0972(15) -0.392(3) 0.4825(10) 0.057(7) Uiso 1 1 d . . .
N5B N 1.15409(15) -0.6632(3) 0.58314(11) 0.0559(5) Uani 1 1 d . . .
H11N H 1.1107(16) -0.721(3) 0.5640(11) 0.060(8) Uiso 1 1 d . . .
H12N H 1.1944(17) -0.685(3) 0.6213(12) 0.067(8) Uiso 1 1 d . . .

loop_
_atom_site_aniso_label
_atom_site_aniso_U_11
_atom_site_aniso_U_22
_atom_site_aniso_U_33
_atom_site_aniso_U_23
_atom_site_aniso_U_13
_atom_site_aniso_U_12
C1 0.0397(11) 0.0517(12) 0.0345(10) -0.0018(9) 0.0185(9) 0.0008(9)
C2 0.0407(11) 0.0495(12) 0.0361(10) 0.0016(9) 0.0193(9) -0.0009(9)
C3 0.0425(11) 0.0473(11) 0.0364(10) 0.0065(9) 0.0205(9) 0.0062(9)
C4 0.0390(11) 0.0533(12) 0.0347(10) 0.0092(9) 0.0170(9) 0.0065(10)
C5 0.0396(12) 0.0625(14) 0.0528(13) 0.0102(11) 0.0209(10) 0.0092(11)
C6 0.0377(12) 0.0750(17) 0.0716(16) 0.0133(13) 0.0226(12) 0.0028(12)
C7 0.0476(14) 0.0642(16) 0.0804(18) 0.0031(13) 0.0238(13) -0.0100(12)
C8 0.0532(14) 0.0562(14) 0.0617(15) 0.0014(11) 0.0258(12) -0.0032(11)
C9 0.0418(11) 0.0499(12) 0.0401(11) 0.0030(9) 0.0200(9) 0.0010(9)
C10 0.0468(12) 0.0505(12) 0.0452(12) -0.0029(9) 0.0249(10) 0.0016(10)
C11 0.0421(12) 0.0574(14) 0.0397(11) -0.0054(10) 0.0210(10) -0.0013(10)
C12 0.0473(12) 0.0477(12) 0.0514(12) 0.0075(10) 0.0273(10) 0.0084(10)
C13 0.0482(12) 0.0382(11) 0.0510(12) 0.0015(9) 0.0303(11) 0.0040(9)
C14 0.0480(13) 0.0435(11) 0.0594(14) 0.0049(10) 0.0291(11) 0.0096(10)
C15 0.0587(14) 0.0473(12) 0.0746(16) 0.0023(11) 0.0466(13) 0.0053(11)
C16 0.0669(15) 0.0560(13) 0.0631(15) 0.0031(11) 0.0460(13) 0.0023(12)
C17 0.0527(13) 0.0449(11) 0.0517(13) -0.0027(10) 0.0309(11) -0.0032(10)
C18 0.0655(16) 0.0734(16) 0.0473(13) 0.0063(11) 0.0292(12) -0.0024(13)
C19 0.0528(15) 0.0907(19) 0.0543(15) 0.0177(13) 0.0180(12) 0.0053(13)
C20 0.0418(13) 0.0831(17) 0.0609(15) 0.0073(13) 0.0226(12) 0.0044(12)
C21 0.0459(13) 0.0595(13) 0.0502(13) 0.0006(10) 0.0262(11) -0.0006(10)
C22 0.0440(11) 0.0344(10) 0.0484(12) -0.0038(9) 0.0257(10) -0.0020(8)
C23 0.065(3) 0.079(3) 0.090(4) 0.009(3) 0.052(3) 0.008(2)
O5 0.069(2) 0.142(3) 0.100(3) 0.007(2) 0.062(2) 0.005(2)
O6 0.058(3) 0.074(3) 0.077(3) -0.005(2) 0.040(3) 0.013(3)
C23' 0.064(3) 0.081(4) 0.096(4) 0.008(3) 0.059(3) 0.020(3)
O5' 0.074(3) 0.096(3) 0.129(4) 0.032(3) 0.076(3) 0.015(2)
O6' 0.061(5) 0.090(5) 0.096(6) 0.009(5) 0.050(4) 0.021(4)
O1 0.0490(9) 0.0534(9) 0.0600(10) -0.0046(7) 0.0330(8) -0.0061(7)
O2 0.0435(8) 0.0673(10) 0.0648(10) -0.0129(8) 0.0293(8) -0.0068(8)
O3 0.0489(9) 0.0655(10) 0.0684(10) -0.0143(8) 0.0344(8) 0.0009(8)
O4 0.0586(10) 0.0828(12) 0.0743(11) 0.0214(9) 0.0389(10) 0.0306(9)
C1A 0.0719(17) 0.0835(18) 0.0659(16) -0.0072(14) 0.0445(14) -0.0117(14)
C2A 0.0505(14) 0.0675(15) 0.0615(15) -0.0072(12) 0.0247(12) -0.0145(12)
C3A 0.0426(12) 0.0471(12) 0.0503(13) -0.0004(10) 0.0207(11) 0.0030(10)
C4A 0.0419(12) 0.0534(12) 0.0505(13) 0.0013(10) 0.0241(11) 0.0013(10)
N1A 0.0490(11) 0.0580(11) 0.0525(11) -0.0024(9) 0.0291(9) -0.0056(9)
N2A 0.0540(12) 0.0824(15) 0.0538(13) -0.0140(11) 0.0239(11) -0.0117(11)
N3A 0.0400(10) 0.0607(11) 0.0523(11) 0.0027(9) 0.0240(9) -0.0005(8)
N4A 0.0476(13) 0.0897(16) 0.0695(14) 0.0271(12) 0.0330(12) 0.0164(11)
N5A 0.0453(12) 0.0653(13) 0.0644(13) 0.0158(11) 0.0319(11) 0.0100(10)
C1B 0.0688(16) 0.0590(15) 0.0738(17) -0.0042(13) 0.0253(14) -0.0124(13)
C2B 0.0432(13) 0.0725(16) 0.0740(16) 0.0029(13) 0.0289(12) -0.0015(12)
C3B 0.0394(11) 0.0533(13) 0.0334(10) -0.0006(9) 0.0159(9) 0.0030(10)
C4B 0.0384(12) 0.0503(12) 0.0483(12) -0.0059(10) 0.0259(10) 0.0021(9)
N1B 0.0418(10) 0.0518(11) 0.0530(11) -0.0026(8) 0.0204(9) -0.0040(8)
N2B 0.0475(12) 0.0559(13) 0.0735(14) -0.0062(11) 0.0297(11) 0.0047(11)
N3B 0.0370(9) 0.0510(11) 0.0515(10) 0.0013(8) 0.0185(8) -0.0005(8)
N4B 0.0386(11) 0.0536(12) 0.0521(12) -0.0068(10) 0.0167(9) 0.0003(9)
N5B 0.0527(13) 0.0597(13) 0.0561(13) -0.0042(11) 0.0273(12) -0.0124(11)

loop_
_atom_type_symbol
_atom_type_description
_atom_type_scat_dispersion_real
_atom_type_scat_dispersion_imag
_atom_type_scat_source
C C 0.0033 0.0016 'International Tables Vol C Tables 4.2.6.8 and 6.1.1.4'
H H 0.0000 0.0000 'International Tables Vol C Tables 4.2.6.8 and 6.1.1.4'
N N 0.0061 0.0033 'International Tables Vol C Tables 4.2.6.8 and 6.1.1.4'
O O 0.0106 0.0060 'International Tables Vol C Tables 4.2.6.8 and 6.1.1.4'

loop_
_geom_angle_atom_site_label_1
_geom_angle_atom_site_label_2
_geom_angle_atom_site_label_3
_geom_angle
C10 C1 C2 118.47(18)
C10 C1 C11 120.81(18)
C2 C1 C11 120.70(18)
O1 C2 C3 119.99(18)
O1 C2 C1 117.95(17)
C3 C2 C1 122.02(18)
C2 C3 C4 118.34(18)
C2 C3 C12 120.37(18)
C4 C3 C12 121.26(17)
C9 C4 C5 117.12(19)
C9 C4 C3 119.60(17)
C5 C4 C3 123.28(19)
C6 C5 C4 121.0(2)
C6 C5 H5 119.5
C4 C5 H5 119.5
C5 C6 C7 121.6(2)
C5 C6 H6 119.2
C7 C6 H6 119.2
C8 C7 C6 119.2(2)
C8 C7 H7 120.4
C6 C7 H7 120.4
C7 C8 C9 121.2(2)
C7 C8 H8 119.4
C9 C8 H8 119.4
C10 C9 C8 120.97(19)
C10 C9 C4 119.11(18)
C8 C9 C4 119.92(19)
C1 C10 C9 122.01(19)
C1 C10 H10 119.0
C9 C10 H10 119.0
O3 C11 O2 123.77(19)
O3 C11 C1 119.30(19)
O2 C11 C1 116.93(18)
C3 C12 C13 113.98(16)
C3 C12 H12A 108.8
C13 C12 H12A 108.8
C3 C12 H12B 108.8
C13 C12 H12B 108.8
H12A C12 H12B 107.7
C14 C13 C22 118.41(18)
C14 C13 C12 120.04(19)
C22 C13 C12 121.55(17)
O4 C14 C13 119.42(19)
O4 C14 C15 119.05(19)
C13 C14 C15 121.5(2)
C16 C15 C14 119.32(19)
C16 C15 C23 116.6(3)
C14 C15 C23 123.9(4)
C16 C15 C23' 123.0(4)
C14 C15 C23' 116.4(4)
C23 C15 C23' 16.5(6)
C15 C16 C17 122.0(2)
C15 C16 H16 119.0
C17 C16 H16 119.0
C16 C17 C18 121.7(2)
C16 C17 C22 118.5(2)
C18 C17 C22 119.8(2)
C19 C18 C17 121.6(2)
C19 C18 H18 119.2
C17 C18 H18 119.2
C18 C19 C20 119.0(2)
C18 C19 H19 120.5
C20 C19 H19 120.5
C21 C20 C19 121.8(2)
C21 C20 H20 119.1
C19 C20 H20 119.1
C20 C21 C22 121.2(2)
C20 C21 H21 119.4
C22 C21 H21 119.4
C21 C22 C13 123.33(18)
C21 C22 C17 116.59(19)
C13 C22 C17 120.08(18)
O5 C23 O6 123.3(10)
O5 C23 C15 119.1(6)
O6 C23 C15 117.3(10)
O6' C23' O5' 121.8(14)
O6' C23' C15 120.6(14)
O5' C23' C15 116.9(8)
C2 O1 H1O 102.3(15)
C11 O2 H1O 102.0(11)
C14 O4 H2O 107.4(17)
N1A C1A H1A 109.5
N1A C1A H1B 109.5
H1A C1A H1B 109.5
N1A C1A H1C 109.5
H1A C1A H1C 109.5
H1B C1A H1C 109.5
N1A C2A H2A 109.5
N1A C2A H2B 109.5
H2A C2A H2B 109.5
N1A C2A H2C 109.5
H2A C2A H2C 109.5
H2B C2A H2C 109.5
N1A C3A N3A 119.01(19)
N1A C3A N2A 119.2(2)
N3A C3A N2A 121.7(2)
N5A C4A N4A 118.3(2)
N5A C4A N3A 117.9(2)
N4A C4A N3A 123.7(2)
C3A N1A C1A 121.78(19)
C3A N1A C2A 120.83(18)
C1A N1A C2A 117.25(18)
C3A N2A H1N 119(2)
C3A N2A H2N 113.0(17)
H1N N2A H2N 124(3)
C3A N3A C4A 120.50(18)
C4A N4A H3N 119.5(18)
C4A N4A H4N 117.8(19)
H3N N4A H4N 121(3)
C4A N5A H5N 118.5(18)
C4A N5A H6N 123.8(15)
H5N N5A H6N 117(2)
N1B C1B H1D 109.5
N1B C1B H1E 109.5
H1D C1B H1E 109.5
N1B C1B H1F 109.5
H1D C1B H1F 109.5
H1E C1B H1F 109.5
N1B C2B H2D 109.5
N1B C2B H2E 109.5
H2D C2B H2E 109.5
N1B C2B H2F 109.5
H2D C2B H2F 109.5
H2E C2B H2F 109.5
N2B C3B N1B 119.0(2)
N2B C3B N3B 122.7(2)
N1B C3B N3B 118.02(18)
N5B C4B N4B 118.5(2)
N5B C4B N3B 117.0(2)
N4B C4B N3B 124.4(2)
C3B N1B C2B 122.21(18)
C3B N1B C1B 121.91(19)
C2B N1B C1B 115.84(19)
C3B N2B H7N 120.2(19)
C3B N2B H8N 122.6(16)
H7N N2B H8N 117(2)
C4B N3B C3B 123.42(18)
C4B N4B H9N 118.5(15)
C4B N4B H10N 121.6(15)
H9N N4B H10N 117(2)
C4B N5B H11N 116.4(18)
C4B N5B H12N 119.2(16)
H11N N5B H12N 124(2)

loop_
_geom_bond_atom_site_label_1
_geom_bond_atom_site_label_2
_geom_bond_distance
C1 C10 1.358(3)
C1 C2 1.428(3)
C1 C11 1.508(3)
C2 O1 1.359(2)
C2 C3 1.380(3)
C3 C4 1.424(3)
C3 C12 1.520(3)
C4 C9 1.422(3)
C4 C5 1.422(3)
C5 C6 1.362(3)
C5 H5 0.9300
C6 C7 1.399(4)
C6 H6 0.9300
C7 C8 1.358(3)
C7 H7 0.9300
C8 C9 1.413(3)
C8 H8 0.9300
C9 C10 1.404(3)
C10 H10 0.9300
C11 O3 1.247(3)
C11 O2 1.271(2)
C12 C13 1.522(3)
C12 H12A 0.9700
C12 H12B 0.9700
C13 C14 1.382(3)
C13 C22 1.422(3)
C14 O4 1.362(3)
C14 C15 1.419(3)
C15 C16 1.358(3)
C15 C23 1.501(7)
C15 C23' 1.514(8)
C16 C17 1.400(3)
C16 H16 0.9300
C17 C18 1.401(3)
C17 C22 1.427(3)
C18 C19 1.351(3)
C18 H18 0.9300
C19 C20 1.391(3)
C19 H19 0.9300
C20 C21 1.355(3)
C20 H20 0.9300
C21 C22 1.418(3)
C21 H21 0.9300
C23 O5 1.243(7)
C23 O6 1.247(7)
C23' O6' 1.243(9)
C23' O5' 1.259(8)
O1 H1O 1.02(3)
O2 H1O 1.47(3)
O4 H2O 1.03(3)
C1A N1A 1.454(3)
C1A H1A 0.9600
C1A H1B 0.9600
C1A H1C 0.9600
C2A N1A 1.455(3)
C2A H2A 0.9600
C2A H2B 0.9600
C2A H2C 0.9600
C3A N1A 1.318(3)
C3A N3A 1.344(3)
C3A N2A 1.353(3)
C4A N5A 1.315(3)
C4A N4A 1.324(3)
C4A N3A 1.344(3)
N2A H1N 0.90(3)
N2A H2N 0.99(3)
N4A H3N 0.89(3)
N4A H4N 0.88(3)
N5A H5N 0.82(3)
N5A H6N 0.92(3)
C1B N1B 1.457(3)
C1B H1D 0.9600
C1B H1E 0.9600
C1B H1F 0.9600
C2B N1B 1.450(3)
C2B H2D 0.9600
C2B H2E 0.9600
C2B H2F 0.9600
C3B N2B 1.325(3)
C3B N1B 1.329(3)
C3B N3B 1.340(3)
C4B N5B 1.326(3)
C4B N4B 1.333(3)
C4B N3B 1.334(3)
N2B H7N 0.84(3)
N2B H8N 0.91(3)
N4B H9N 0.88(3)
N4B H10N 0.93(2)
N5B H11N 0.82(3)
N5B H12N 0.91(3)

loop_
_geom_hbond_atom_site_label_D
_geom_hbond_atom_site_label_H
_geom_hbond_atom_site_label_A
_geom_hbond_distance_DH
_geom_hbond_distance_HA
_geom_hbond_distance_DA
_geom_hbond_angle_DHA
_geom_hbond_site_symmetry_A
O1 H1O O2 1.02(3) 1.47(3) 2.452(2) 160(3) .
O4 H2O O6' 1.03(3) 1.58(4) 2.53(3) 150(3) .
O4 H2O O6 1.03(3) 1.68(4) 2.60(2) 147(3) .
N2A H2N O5' 0.99(3) 2.32(3) 3.227(6) 152(2) 2_656
N4A H3N O6 0.89(3) 2.15(3) 3.010(14) 162(3) 2_646
N4A H3N O6' 0.89(3) 2.43(3) 3.28(2) 161(2) 2_646
N4A H4N O5' 0.88(3) 1.87(3) 2.724(5) 165(3) .
N4A H4N O5 0.88(3) 1.93(3) 2.767(4) 158(3) .
N5A H5N N3B 0.82(3) 2.19(3) 3.005(3) 171(3) 1_465
N5A H6N O6' 0.92(3) 2.04(4) 2.97(3) 179(2) .
N5A H6N O6 0.92(3) 2.11(3) 3.02(2) 172(2) .
N2B H8N O3 0.91(3) 1.96(3) 2.835(3) 162(2) .
N4B H9N O3 0.88(3) 2.03(3) 2.864(3) 159(2) 3_746
N4B H10N O1 0.93(2) 2.06(3) 2.962(3) 163(2) 3_756
N5B H11N O2 0.82(3) 2.46(3) 3.142(3) 141(2) 1_545
N5B H11N O3 0.82(3) 2.64(3) 3.291(3) 137(2) 3_746
N5B H12N N3A 0.91(3) 2.24(3) 3.139(3) 175(2) 1_645
C2A H2C N3A 0.96 2.37 2.722(3) 101.0 .
C2B H2D N3B 0.96 2.35 2.759(3) 105.0 .
C5 H5 O4 0.93 2.52 3.430(3) 164.8 .
C10 H10 O3 0.93 2.51 2.815(2) 99.5 .
C10 H10 N4B 0.93 2.54 3.432(3) 161.7 3_746
C12 H12A O4 0.97 2.34 2.817(3) 109.6 .
C12 H12B O1 0.97 2.36 2.834(3) 109.1 .
C16 H16 O5 0.93 2.37 2.720(4) 102.0 .
C21 H21 O1 0.93 2.47 3.384(3) 168.1 .

loop_
_geom_torsion_atom_site_label_1
_geom_torsion_atom_site_label_2
_geom_torsion_atom_site_label_3
_geom_torsion_atom_site_label_4
_geom_torsion
C10 C1 C2 O1 -179.49(17)
C11 C1 C2 O1 2.3(3)
C10 C1 C2 C3 2.8(3)
C11 C1 C2 C3 -175.35(17)
O1 C2 C3 C4 175.12(17)
C1 C2 C3 C4 -7.3(3)
O1 C2 C3 C12 -6.8(3)
C1 C2 C3 C12 170.85(17)
C2 C3 C4 C9 5.7(3)
C12 C3 C4 C9 -172.38(17)
C2 C3 C4 C5 -173.47(19)
C12 C3 C4 C5 8.4(3)
C9 C4 C5 C6 -0.1(3)
C3 C4 C5 C6 179.1(2)
C4 C5 C6 C7 0.1(4)
C5 C6 C7 C8 -0.1(4)
C6 C7 C8 C9 0.0(4)
C7 C8 C9 C10 -179.2(2)
C7 C8 C9 C4 0.0(3)
C5 C4 C9 C10 179.28(18)
C3 C4 C9 C10 0.0(3)
C5 C4 C9 C8 0.1(3)
C3 C4 C9 C8 -179.18(18)
C2 C1 C10 C9 3.3(3)
C11 C1 C10 C9 -178.51(18)
C8 C9 C10 C1 174.5(2)
C4 C9 C10 C1 -4.7(3)
C10 C1 C11 O3 1.6(3)
C2 C1 C11 O3 179.74(18)
C10 C1 C11 O2 -178.29(18)
C2 C1 C11 O2 -0.1(3)
C2 C3 C12 C13 -116.4(2)
C4 C3 C12 C13 61.7(2)
C3 C12 C13 C14 -120.3(2)
C3 C12 C13 C22 59.7(3)
C22 C13 C14 O4 177.10(18)
C12 C13 C14 O4 -2.9(3)
C22 C13 C14 C15 -5.2(3)
C12 C13 C14 C15 174.7(2)
O4 C14 C15 C16 -179.2(2)
C13 C14 C15 C16 3.1(3)
O4 C14 C15 C23 -3.7(5)
C13 C14 C15 C23 178.6(4)
O4 C14 C15 C23' 13.3(5)
C13 C14 C15 C23' -164.3(5)
C14 C15 C16 C17 0.7(4)
C23 C15 C16 C17 -175.1(4)
C23' C15 C16 C17 167.3(5)
C15 C16 C17 C18 178.6(2)
C15 C16 C17 C22 -2.1(3)
C16 C17 C18 C19 178.8(2)
C22 C17 C18 C19 -0.4(4)
C17 C18 C19 C20 0.3(4)
C18 C19 C20 C21 1.0(4)
C19 C20 C21 C22 -2.3(4)
C20 C21 C22 C13 -177.8(2)
C20 C21 C22 C17 2.0(3)
C14 C13 C22 C21 -176.46(19)
C12 C13 C22 C21 3.6(3)
C14 C13 C22 C17 3.7(3)
C12 C13 C22 C17 -176.22(18)
C16 C17 C22 C21 -179.96(19)
C18 C17 C22 C21 -0.7(3)
C16 C17 C22 C13 -0.2(3)
C18 C17 C22 C13 179.1(2)
C16 C15 C23 O5 -6.1(8)
C14 C15 C23 O5 178.3(5)
C23' C15 C23 O5 111(2)
C16 C15 C23 O6 167.9(6)
C14 C15 C23 O6 -7.7(8)
C23' C15 C23 O6 -75(2)
C16 C15 C23' O6' 160.9(10)
C14 C15 C23' O6' -32.1(12)
C23 C15 C23' O6' 89(2)
C16 C15 C23' O5' -27.8(11)
C14 C15 C23' O5' 139.2(8)
C23 C15 C23' O5' -100(2)
N3A C3A N1A C1A -167.4(2)
N2A C3A N1A C1A 9.1(3)
N3A C3A N1A C2A 8.2(3)
N2A C3A N1A C2A -175.3(2)
N1A C3A N3A C4A -156.8(2)
N2A C3A N3A C4A 26.8(3)
N5A C4A N3A C3A -147.0(2)
N4A C4A N3A C3A 36.9(3)
N2B C3B N1B C2B -167.2(2)
N3B C3B N1B C2B 18.3(3)
N2B C3B N1B C1B 15.1(3)
N3B C3B N1B C1B -159.5(2)
N5B C4B N3B C3B -153.47(19)
N4B C4B N3B C3B 30.6(3)
N2B C3B N3B C4B 34.1(3)
N1B C3B N3B C4B -151.58(19)
